data_7150301
loop_
_publ_author_name
'Ley, Steven V.'
'Dixon, Darren J.'
'Guy, Richard T.'
'Rodr\'iguez, F\'elix'
'Sheppard, Tom D.'

_publ_section_title
;
 Michael, Michael-aldol and Michael-Michael reactions of enolate
 equivalents of butane-2,3-diacetal protected glycolic acid
 derivatives.
;
_journal_issue 22
_journal_name_full 'Organic &amp; biomolecular chemistry'
_journal_page_first 4095
_journal_page_last 4107
_journal_paper_doi 10.1039/b512410g
_journal_volume 3
_journal_year 2005
_chemical_formula_sum 'C16 H21 N O7'
_chemical_formula_weight 339.34
_chemical_name_systematic
;
?
;
_space_group_IT_number 61
_symmetry_cell_setting orthorhombic
_symmetry_space_group_name_Hall '-P 2ac 2ab'
_symmetry_space_group_name_H-M 'P b c a'
_atom_sites_solution_hydrogens geom
_atom_sites_solution_primary direct
_atom_sites_solution_secondary difmap
_audit_creation_method SHELXL
_cell_angle_alpha 90.00
_cell_angle_beta 90.00
_cell_angle_gamma 90.00
_cell_formula_units_Z 16
_cell_length_a 19.0707(7)
_cell_length_b 13.0777(3)
_cell_length_c 27.3853(11)
_cell_measurement_reflns_used 24737
_cell_measurement_temperature 180(2)
_cell_measurement_theta_max 25.03
_cell_measurement_theta_min 1.00
_cell_volume 6829.9(4)
_computing_cell_refinement 'HKL Scalepack (Otwinowski & Minor 1997)'
_computing_data_collection 'Collect (Nonius BV, 1997-2000)'
_computing_data_reduction
;
HKL Denzo and Scalepack (Otwinowski & Minor 1997)
;
_computing_structure_refinement 'SHELXL-93 (Sheldrick, 1993)'
_computing_structure_solution teXsan
_diffrn_ambient_temperature 180(2)
_diffrn_detector_area_resol_mean 9
_diffrn_measurement_device '95mm CCD camera on \k-goniostat'
_diffrn_measurement_device_type KappaCCD
_diffrn_measurement_method CCD
_diffrn_radiation_monochromator 'horizonally mounted graphite crystal'
_diffrn_radiation_source 'fine-focus sealed tube'
_diffrn_radiation_type MoK\a
_diffrn_radiation_wavelength 0.71069
_diffrn_reflns_av_R_equivalents 0.1038
_diffrn_reflns_av_sigmaI/netI 0.0836
_diffrn_reflns_limit_h_max 22
_diffrn_reflns_limit_h_min 0
_diffrn_reflns_limit_k_max 15
_diffrn_reflns_limit_k_min -15
_diffrn_reflns_limit_l_max 32
_diffrn_reflns_limit_l_min -32
_diffrn_reflns_number 30161
_diffrn_reflns_theta_max 25.02
_diffrn_reflns_theta_min 1.83
_exptl_absorpt_coefficient_mu 0.104
_exptl_absorpt_correction_T_max 0.957
_exptl_absorpt_correction_T_min 1.069
_exptl_absorpt_correction_type multi-scan
_exptl_absorpt_process_details
;
Sortav Blessing (1995)
multi-scan from symmetry-related measurements (Blessing 1995)
;
_exptl_crystal_colour colourless
_exptl_crystal_density_diffrn 1.320
_exptl_crystal_F_000 2880
_exptl_crystal_size_max 0.28
_exptl_crystal_size_mid 0.16
_exptl_crystal_size_min 0.07
_refine_diff_density_max 0.280
_refine_diff_density_min -0.307
_refine_diff_density_rms 0.051
_refine_ls_extinction_method none
_refine_ls_goodness_of_fit_all 1.013
_refine_ls_goodness_of_fit_obs 1.139
_refine_ls_matrix_type full
_refine_ls_number_parameters 441
_refine_ls_number_reflns 5974
_refine_ls_number_restraints 0
_refine_ls_restrained_S_all 1.304
_refine_ls_restrained_S_obs 1.139
_refine_ls_R_factor_all 0.1362
_refine_ls_R_factor_obs 0.0546
_refine_ls_shift/esd_max 0.000
_refine_ls_shift/esd_mean 0.000
_refine_ls_structure_factor_coef Fsqd
_refine_ls_weighting_details 'w=1/[\s^2^(Fo^2^)+(0.0700P)^2^+0.5416P] where P=(Fo^2^+2Fc^2^)/3'
_refine_ls_weighting_scheme calc
_refine_ls_wR_factor_all 0.1867
_refine_ls_wR_factor_obs 0.1189
_reflns_number_observed 3363
_reflns_number_total 5991
_reflns_observed_criterion >2sigma(I)
_cod_data_source_file b512410g.txt
_cod_data_source_block sl0019
_cod_depositor_comments
;
The following automatic conversions were performed:
'_symmetry_cell_setting' value 'Orthorhombic' changed to 'orthorhombic'
according to '/home/saulius/struct/CIF-dictionaries/cif_core.dic'
dictionary named 'cif_core.dic' version 2.4.1 from
2010-06-29.

'_exptl_absorpt_correction_type' value 'multiscan' changed to
'multi-scan' according to
'/home/saulius/struct/CIF-dictionaries/cif_core.dic' dictionary named
'cif_core.dic' version 2.4.1 from 2010-06-29.

Automatic conversion script
Id: cif_fix_enum 1527 2010-12-29 10:47:43Z saulius 

The following automatic conversions were performed:

'_refine_ls_weighting_scheme' value 'calc
w=1/[\s^2^(Fo^2^)+(0.0700P)^2^+0.5416P] where P=(Fo^2^+2Fc^2^)/3' was
changed to 'calc'. New tag '_refine_ls_weighting_details' was
created. The value of the new tag was set to
'w=1/[\s^2^(Fo^2^)+(0.0700P)^2^+0.5416P] where P=(Fo^2^+2Fc^2^)/3'.

Automatic conversion script
Id: cif_fix_values 3143 2015-03-26 13:38:13Z robertas 
;
_cod_original_sg_symbol_H-M Pbca
_cod_database_code 7150301

loop_
_symmetry_equiv_pos_as_xyz
'x, y, z'
'x+1/2, -y+1/2, -z'
'-x, y+1/2, -z+1/2'
'-x+1/2, -y, z+1/2'
'-x, -y, -z'
'-x-1/2, y-1/2, z'
'x, -y-1/2, z-1/2'
'x-1/2, y, -z-1/2'

loop_
_atom_site_aniso_label
_atom_site_aniso_U_11
_atom_site_aniso_U_22
_atom_site_aniso_U_33
_atom_site_aniso_U_23
_atom_site_aniso_U_13
_atom_site_aniso_U_12
O1_1 0.0592(14) 0.0335(10) 0.0618(13) -0.0135(10) -0.0189(11) 0.0059(9)
O2_1 0.0445(12) 0.0280(9) 0.0446(11) -0.0020(8) -0.0102(9) 0.0059(8)
O3_1 0.0303(11) 0.0296(9) 0.0432(10) -0.0051(8) -0.0034(8) 0.0015(7)
O4_1 0.0397(12) 0.0420(10) 0.0555(12) 0.0083(9) 0.0117(10) 0.0068(8)
O5_1 0.072(2) 0.0412(11) 0.0414(11) 0.0036(9) 0.0074(11) -0.0029(9)
C1_1 0.037(2) 0.0314(14) 0.0364(15) -0.0040(13) -0.0021(14) 0.0062(12)
C2_1 0.037(2) 0.0302(14) 0.0306(14) -0.0003(11) -0.0028(12) 0.0020(11)
C3_1 0.027(2) 0.0350(14) 0.041(2) -0.0018(12) -0.0015(13) 0.0015(11)
C4_1 0.039(2) 0.0348(15) 0.037(2) -0.0013(12) -0.0067(13) -0.0011(12)
C5_1 0.044(2) 0.039(2) 0.067(2) -0.0050(14) -0.010(2) -0.0045(13)
C6_1 0.054(2) 0.049(2) 0.069(2) 0.007(2) -0.023(2) 0.0069(14)
C7_1 0.069(2) 0.056(2) 0.084(2) 0.026(2) 0.027(2) 0.005(2)
C8_1 0.148(4) 0.059(2) 0.057(2) 0.015(2) 0.025(2) -0.008(2)
C9_1 0.036(2) 0.0231(12) 0.0361(15) -0.0010(11) -0.0051(12) 0.0005(10)
C10_1 0.030(2) 0.0342(14) 0.043(2) 0.0068(12) -0.0018(13) 0.0025(11)
N1_1 0.043(2) 0.0391(14) 0.056(2) 0.0167(13) -0.0030(13) 0.0060(12)
O6_1 0.0557(15) 0.0576(13) 0.110(2) 0.0014(14) 0.0073(14) 0.0228(12)
O7_1 0.057(2) 0.076(2) 0.086(2) -0.0022(13) -0.0310(13) 0.0002(12)
C11_1 0.028(2) 0.0279(13) 0.0350(15) 0.0031(11) -0.0054(12) 0.0024(10)
C12_1 0.042(2) 0.0322(14) 0.043(2) -0.0018(13) 0.0043(14) -0.0047(12)
C13_1 0.050(2) 0.044(2) 0.040(2) -0.0061(13) 0.0027(15) 0.0009(14)
C14_1 0.049(2) 0.057(2) 0.038(2) 0.0087(15) 0.0044(14) 0.0001(15)
C15_1 0.053(2) 0.045(2) 0.054(2) 0.009(2) 0.010(2) -0.0124(14)
C16_1 0.044(2) 0.0310(14) 0.050(2) -0.0008(13) -0.0004(15) -0.0046(12)
O1_2 0.083(2) 0.0387(11) 0.0624(14) -0.0142(10) 0.0303(12) -0.0125(10)
O2_2 0.0499(12) 0.0288(9) 0.0475(11) 0.0020(8) 0.0133(10) -0.0023(8)
O3_2 0.0421(12) 0.0267(9) 0.0466(11) -0.0003(8) -0.0033(9) -0.0034(8)
O4_2 0.0474(13) 0.0525(11) 0.0566(13) 0.0171(10) -0.0157(10) -0.0115(9)
O5_2 0.0572(14) 0.0505(11) 0.0412(11) 0.0014(9) -0.0067(10) 0.0020(9)
C1_2 0.049(2) 0.036(2) 0.037(2) -0.0052(13) 0.0036(15) -0.0080(13)
C2_2 0.048(2) 0.0335(14) 0.0282(14) 0.0006(11) -0.0015(13) -0.0060(12)
C3_2 0.037(2) 0.0328(15) 0.050(2) 0.0035(13) -0.0041(14) -0.0014(12)
C4_2 0.043(2) 0.0357(15) 0.038(2) -0.0020(12) 0.0036(14) 0.0025(12)
C5_2 0.060(2) 0.037(2) 0.087(2) 0.001(2) 0.008(2) 0.0102(14)
C6_2 0.051(2) 0.049(2) 0.054(2) 0.0064(14) 0.010(2) -0.0037(14)
C7_2 0.065(2) 0.077(2) 0.080(3) 0.039(2) -0.027(2) -0.009(2)
C8_2 0.061(2) 0.078(2) 0.048(2) 0.022(2) -0.002(2) 0.011(2)
C9_2 0.046(2) 0.0298(13) 0.036(2) -0.0016(11) 0.0056(13) -0.0036(12)
C10_2 0.047(2) 0.042(2) 0.040(2) 0.0048(12) 0.0004(14) -0.0114(13)
N1_2 0.063(2) 0.047(2) 0.065(2) 0.0027(14) 0.0218(15) -0.0096(14)
O6_2 0.127(3) 0.097(2) 0.363(6) -0.092(3) 0.167(4) -0.043(2)
O7_2 0.070(2) 0.093(2) 0.105(2) -0.025(2) -0.0028(15) -0.0391(14)
C11_2 0.035(2) 0.0359(15) 0.040(2) 0.0012(13) 0.0008(13) -0.0004(12)
C12_2 0.045(2) 0.051(2) 0.072(2) 0.013(2) 0.006(2) 0.0032(15)
C13_2 0.051(2) 0.086(3) 0.093(3) 0.045(2) -0.008(2) 0.005(2)
C14_2 0.045(2) 0.147(4) 0.052(2) 0.036(3) -0.009(2) -0.011(2)
C15_2 0.054(2) 0.101(3) 0.045(2) -0.006(2) -0.011(2) -0.008(2)
C16_2 0.049(2) 0.056(2) 0.046(2) -0.0011(15) -0.007(2) -0.0010(14)

loop_
_atom_site_label
_atom_site_type_symbol
_atom_site_fract_x
_atom_site_fract_y
_atom_site_fract_z
_atom_site_U_iso_or_equiv
_atom_site_thermal_displace_type
_atom_site_occupancy
_atom_site_calc_flag
_atom_site_refinement_flags
_atom_site_disorder_group
O1_1 O 0.76966(10) 0.24206(13) 0.29971(7) 0.0515(5) Uani 1 d . .
O2_1 O 0.69368(9) 0.20528(11) 0.24247(6) 0.0391(5) Uani 1 d . .
O3_1 O 0.72923(9) -0.00237(11) 0.24787(6) 0.0344(4) Uani 1 d . .
O4_1 O 0.61788(9) 0.03914(12) 0.27496(7) 0.0457(5) Uani 1 d . .
O5_1 O 0.70705(11) 0.11952(13) 0.16941(7) 0.0516(5) Uani 1 d . .
C1_1 C 0.74257(14) 0.1776(2) 0.27464(9) 0.0349(6) Uani 1 d . .
C2_1 C 0.75916(13) 0.0649(2) 0.28256(9) 0.0327(6) Uani 1 d . .
H2_1 H 0.73953(13) 0.0457(2) 0.31515(9) 0.039 Uiso 1 calc R .
C3_1 C 0.66008(13) 0.0247(2) 0.23386(9) 0.0343(6) Uani 1 d . .
C4_1 C 0.66217(14) 0.1303(2) 0.20875(9) 0.0371(7) Uani 1 d . .
C5_1 C 0.6358(2) -0.0594(2) 0.19986(11) 0.0498(8) Uani 1 d . .
H5A_1 H 0.6434(9) -0.1260(2) 0.2154(3) 0.075 Uiso 1 calc R .
H5B_1 H 0.6626(7) -0.0561(9) 0.1693(3) 0.075 Uiso 1 calc R .
H5C_1 H 0.5858(3) -0.0507(8) 0.1928(5) 0.075 Uiso 1 calc R .
C6_1 C 0.5905(2) 0.1727(2) 0.19675(12) 0.0574(8) Uani 1 d . .
H6A_1 H 0.5951(2) 0.2438(5) 0.1859(7) 0.086 Uiso 1 calc R .
H6B_1 H 0.5608(3) 0.1700(13) 0.2259(2) 0.086 Uiso 1 calc R .
H6C_1 H 0.5692(4) 0.1318(9) 0.1707(5) 0.086 Uiso 1 calc R .
C7_1 C 0.6035(2) -0.0511(2) 0.30341(13) 0.0696(10) Uani 1 d . .
H7A_1 H 0.5901(11) -0.0311(2) 0.3366(3) 0.104 Uiso 1 calc R .
H7B_1 H 0.6456(4) -0.0940(9) 0.3047(7) 0.104 Uiso 1 calc R .
H7C_1 H 0.5651(8) -0.0895(9) 0.2883(5) 0.104 Uiso 1 calc R .
C8_1 C 0.7182(2) 0.2091(2) 0.14028(12) 0.0878(13) Uani 1 d . .
H8A_1 H 0.7531(11) 0.1944(7) 0.1150(6) 0.132 Uiso 1 calc R .
H8B_1 H 0.7350(14) 0.2649(6) 0.1611(2) 0.132 Uiso 1 calc R .
H8C_1 H 0.6739(4) 0.2292(12) 0.1248(8) 0.132 Uiso 1 calc R .
C9_1 C 0.83803(13) 0.0453(2) 0.28472(9) 0.0316(6) Uani 1 d . .
H9_1 H 0.85868(13) 0.0974(2) 0.30724(9) 0.038 Uiso 1 calc R .
C10_1 C 0.84926(13) -0.0596(2) 0.30811(10) 0.0358(6) Uani 1 d . .
H10A_1 H 0.82254(13) -0.0641(2) 0.33903(10) 0.043 Uiso 1 calc R .
H10B_1 H 0.83230(13) -0.1139(2) 0.28589(10) 0.043 Uiso 1 calc R .
N1_1 N 0.92538(13) -0.0736(2) 0.31790(9) 0.0462(6) Uani 1 d . .
O6_1 O 0.95689(12) -0.1409(2) 0.29686(10) 0.0744(7) Uani 1 d . .
O7_1 O 0.95290(12) -0.0160(2) 0.34724(9) 0.0730(7) Uani 1 d . .
C11_1 C 0.87480(12) 0.0562(2) 0.23591(9) 0.0304(6) Uani 1 d . .
C12_1 C 0.87473(14) -0.0218(2) 0.20136(10) 0.0392(7) Uani 1 d . .
H12_1 H 0.84901(14) -0.0826(2) 0.20764(10) 0.047 Uiso 1 calc R .
C13_1 C 0.9111(2) -0.0124(2) 0.15846(10) 0.0450(7) Uani 1 d . .
H13_1 H 0.9110(2) -0.0671(2) 0.13562(10) 0.054 Uiso 1 calc R .
C14_1 C 0.9477(2) 0.0758(2) 0.14822(10) 0.0481(8) Uani 1 d . .
H14_1 H 0.9730(2) 0.0822(2) 0.11846(10) 0.058 Uiso 1 calc R .
C15_1 C 0.9474(2) 0.1543(2) 0.18150(11) 0.0504(8) Uani 1 d . .
H15_1 H 0.9717(2) 0.2160(2) 0.17438(11) 0.060 Uiso 1 calc R .
C16_1 C 0.91215(14) 0.1442(2) 0.22520(10) 0.0418(7) Uani 1 d . .
H16_1 H 0.91350(14) 0.1984(2) 0.24829(10) 0.050 Uiso 1 calc R .
O1_2 O 0.77629(12) -0.03731(14) 0.41402(7) 0.0614(6) Uani 1 d . .
O2_2 O 0.70111(10) 0.00288(12) 0.47113(6) 0.0421(5) Uani 1 d . .
O3_2 O 0.72625(9) 0.21146(11) 0.45626(6) 0.0385(5) Uani 1 d . .
O4_2 O 0.62046(10) 0.14860(13) 0.42752(7) 0.0522(5) Uani 1 d . .
O5_2 O 0.70639(10) 0.10718(13) 0.53981(7) 0.0496(5) Uani 1 d . .
C1_2 C 0.7480(2) 0.0293(2) 0.43727(10) 0.0403(7) Uani 1 d . .
C2_2 C 0.76295(14) 0.1407(2) 0.42670(9) 0.0365(7) Uani 1 d . .
H2_2 H 0.74855(14) 0.1538(2) 0.39215(9) 0.044 Uiso 1 calc R .
C3_2 C 0.65786(14) 0.1786(2) 0.46944(10) 0.0401(7) Uani 1 d . .
C4_2 C 0.66450(14) 0.0810(2) 0.50019(9) 0.0388(7) Uani 1 d . .
C5_2 C 0.6246(2) 0.2662(2) 0.49712(12) 0.0615(9) Uani 1 d . .
H5A_2 H 0.6279(10) 0.3289(4) 0.4776(3) 0.092 Uiso 1 calc R .
H5B_2 H 0.6492(7) 0.2760(10) 0.5282(4) 0.092 Uiso 1 calc R .
H5C_2 H 0.5752(3) 0.2506(7) 0.5035(6) 0.092 Uiso 1 calc R .
C6_2 C 0.5955(2) 0.0320(2) 0.51336(11) 0.0512(8) Uani 1 d . .
H6A_2 H 0.6042(2) -0.0333(7) 0.5298(6) 0.077 Uiso 1 calc R .
H6B_2 H 0.5681(4) 0.0202(12) 0.48361(12) 0.077 Uiso 1 calc R .
H6C_2 H 0.5694(4) 0.0774(6) 0.5353(5) 0.077 Uiso 1 calc R .
C7_2 C 0.6076(2) 0.2279(3) 0.39256(13) 0.0743(11) Uani 1 d . .
H7A_2 H 0.5968(12) 0.1973(3) 0.3608(2) 0.111 Uiso 1 calc R .
H7B_2 H 0.6493(5) 0.2712(11) 0.3896(6) 0.111 Uiso 1 calc R .
H7C_2 H 0.5678(8) 0.2696(11) 0.4034(4) 0.111 Uiso 1 calc R .
C8_2 C 0.7313(2) 0.0251(2) 0.57000(11) 0.0623(9) Uani 1 d . .
H8A_2 H 0.7599(9) 0.0529(3) 0.5966(4) 0.093 Uiso 1 calc R .
H8B_2 H 0.7597(9) -0.0218(9) 0.5503(2) 0.093 Uiso 1 calc R .
H8C_2 H 0.6912(2) -0.0120(10) 0.5837(6) 0.093 Uiso 1 calc R .
C9_2 C 0.84145(14) 0.1635(2) 0.43014(9) 0.0374(7) Uani 1 d . .
H9_2 H 0.86626(14) 0.1126(2) 0.40901(9) 0.045 Uiso 1 calc R .
C10_2 C 0.85502(15) 0.2693(2) 0.40859(10) 0.0431(7) Uani 1 d . .
H10A_2 H 0.83298(15) 0.2741(2) 0.37594(10) 0.052 Uiso 1 calc R .
H10B_2 H 0.83372(15) 0.3221(2) 0.42982(10) 0.052 Uiso 1 calc R .
N1_2 N 0.93183(15) 0.2880(2) 0.40428(10) 0.0583(7) Uani 1 d . .
O6_2 O 0.9661(2) 0.2283(2) 0.3833(2) 0.196(2) Uani 1 d . .
O7_2 O 0.95605(13) 0.3650(2) 0.41952(10) 0.0891(8) Uani 1 d . .
C11_2 C 0.87004(14) 0.1517(2) 0.48134(9) 0.0369(6) Uani 1 d . .
C12_2 C 0.9047(2) 0.0628(2) 0.49441(12) 0.0560(8) Uani 1 d . .
H12_2 H 0.9109(2) 0.0101(2) 0.47094(12) 0.067 Uiso 1 calc R .
C13_2 C 0.9306(2) 0.0499(3) 0.5412(2) 0.0767(11) Uani 1 d . .
H13_2 H 0.9534(2) -0.0121(3) 0.5498(2) 0.092 Uiso 1 calc R .
C14_2 C 0.9233(2) 0.1267(4) 0.57542(14) 0.0814(12) Uani 1 d . .
H14_2 H 0.9421(2) 0.1189(4) 0.60733(14) 0.098 Uiso 1 calc R .
C15_2 C 0.8887(2) 0.2141(3) 0.56262(12) 0.0665(10) Uani 1 d . .
H15_2 H 0.8832(2) 0.2672(3) 0.58602(12) 0.080 Uiso 1 calc R .
C16_2 C 0.8617(2) 0.2267(2) 0.51653(10) 0.0502(8) Uani 1 d . .
H16_2 H 0.8370(2) 0.2876(2) 0.50870(10) 0.060 Uiso 1 calc R .

loop_
_atom_type_symbol
_atom_type_description
_atom_type_scat_dispersion_real
_atom_type_scat_dispersion_imag
_atom_type_scat_source
C C 0.0033 0.0016 'International Tables Vol C Tables 4.2.6.8 and 6.1.1.4'
H H 0.0000 0.0000 'International Tables Vol C Tables 4.2.6.8 and 6.1.1.4'
O O 0.0106 0.0060 'International Tables Vol C Tables 4.2.6.8 and 6.1.1.4'
N N 0.0061 0.0033 'International Tables Vol C Tables 4.2.6.8 and 6.1.1.4'

loop_
_geom_angle_atom_site_label_1
_geom_angle_atom_site_label_2
_geom_angle_atom_site_label_3
_geom_angle
_geom_angle_site_symmetry_1
_geom_angle_site_symmetry_3
_geom_angle_publ_flag
C1_1 O2_1 C4_1 121.2(2) . . ?
C2_1 O3_1 C3_1 113.7(2) . . ?
C3_1 O4_1 C7_1 115.8(2) . . ?
C4_1 O5_1 C8_1 116.2(2) . . ?
O1_1 C1_1 O2_1 119.1(2) . . ?
O1_1 C1_1 C2_1 120.5(2) . . ?
O2_1 C1_1 C2_1 120.1(2) . . ?
O3_1 C2_1 C1_1 115.0(2) . . ?
O3_1 C2_1 C9_1 108.6(2) . . ?
C1_1 C2_1 C9_1 111.9(2) . . ?
O3_1 C2_1 H2_1 106.99(12) . . ?
C1_1 C2_1 H2_1 106.99(13) . . ?
C9_1 C2_1 H2_1 106.99(13) . . ?
O4_1 C3_1 O3_1 110.6(2) . . ?
O4_1 C3_1 C5_1 114.7(2) . . ?
O3_1 C3_1 C5_1 105.6(2) . . ?
O4_1 C3_1 C4_1 104.7(2) . . ?
O3_1 C3_1 C4_1 108.7(2) . . ?
C5_1 C3_1 C4_1 112.6(2) . . ?
O5_1 C4_1 O2_1 107.7(2) . . ?
O5_1 C4_1 C6_1 115.3(2) . . ?
O2_1 C4_1 C6_1 105.1(2) . . ?
O5_1 C4_1 C3_1 105.8(2) . . ?
O2_1 C4_1 C3_1 109.0(2) . . ?
C6_1 C4_1 C3_1 113.7(2) . . ?
C3_1 C5_1 H5A_1 109.47(14) . . ?
C3_1 C5_1 H5B_1 109.47(15) . . ?
H5A_1 C5_1 H5B_1 109.5 . . ?
C3_1 C5_1 H5C_1 109.47(15) . . ?
H5A_1 C5_1 H5C_1 109.5 . . ?
H5B_1 C5_1 H5C_1 109.5 . . ?
C4_1 C6_1 H6A_1 109.47(14) . . ?
C4_1 C6_1 H6B_1 109.5(2) . . ?
H6A_1 C6_1 H6B_1 109.5 . . ?
C4_1 C6_1 H6C_1 109.47(15) . . ?
H6A_1 C6_1 H6C_1 109.5 . . ?
H6B_1 C6_1 H6C_1 109.5 . . ?
O4_1 C7_1 H7A_1 109.5(2) . . ?
O4_1 C7_1 H7B_1 109.47(15) . . ?
H7A_1 C7_1 H7B_1 109.5 . . ?
O4_1 C7_1 H7C_1 109.5(2) . . ?
H7A_1 C7_1 H7C_1 109.5 . . ?
H7B_1 C7_1 H7C_1 109.5 . . ?
O5_1 C8_1 H8A_1 109.5(2) . . ?
O5_1 C8_1 H8B_1 109.5(2) . . ?
H8A_1 C8_1 H8B_1 109.5 . . ?
O5_1 C8_1 H8C_1 109.5(2) . . ?
H8A_1 C8_1 H8C_1 109.5 . . ?
H8B_1 C8_1 H8C_1 109.5 . . ?
C11_1 C9_1 C2_1 113.9(2) . . ?
C11_1 C9_1 C10_1 112.9(2) . . ?
C2_1 C9_1 C10_1 107.7(2) . . ?
C11_1 C9_1 H9_1 107.32(12) . . ?
C2_1 C9_1 H9_1 107.32(12) . . ?
C10_1 C9_1 H9_1 107.32(13) . . ?
N1_1 C10_1 C9_1 108.9(2) . . ?
N1_1 C10_1 H10A_1 109.91(14) . . ?
C9_1 C10_1 H10A_1 109.91(13) . . ?
N1_1 C10_1 H10B_1 109.91(14) . . ?
C9_1 C10_1 H10B_1 109.91(13) . . ?
H10A_1 C10_1 H10B_1 108.3 . . ?
O6_1 N1_1 O7_1 123.3(3) . . ?
O6_1 N1_1 C10_1 119.2(3) . . ?
O7_1 N1_1 C10_1 117.5(2) . . ?
C16_1 C11_1 C12_1 117.8(2) . . ?
C16_1 C11_1 C9_1 120.2(2) . . ?
C12_1 C11_1 C9_1 122.0(2) . . ?
C13_1 C12_1 C11_1 121.2(2) . . ?
C13_1 C12_1 H12_1 119.4(2) . . ?
C11_1 C12_1 H12_1 119.41(15) . . ?
C12_1 C13_1 C14_1 120.4(2) . . ?
C12_1 C13_1 H13_1 119.8(2) . . ?
C14_1 C13_1 H13_1 119.8(2) . . ?
C15_1 C14_1 C13_1 119.3(3) . . ?
C15_1 C14_1 H14_1 120.4(2) . . ?
C13_1 C14_1 H14_1 120.4(2) . . ?
C14_1 C15_1 C16_1 120.4(3) . . ?
C14_1 C15_1 H15_1 119.8(2) . . ?
C16_1 C15_1 H15_1 119.8(2) . . ?
C15_1 C16_1 C11_1 121.0(2) . . ?
C15_1 C16_1 H16_1 119.5(2) . . ?
C11_1 C16_1 H16_1 119.5(2) . . ?
C1_2 O2_2 C4_2 121.0(2) . . ?
C2_2 O3_2 C3_2 113.7(2) . . ?
C3_2 O4_2 C7_2 115.5(2) . . ?
C4_2 O5_2 C8_2 117.1(2) . . ?
O1_2 C1_2 O2_2 118.7(2) . . ?
O1_2 C1_2 C2_2 120.6(2) . . ?
O2_2 C1_2 C2_2 120.6(2) . . ?
O3_2 C2_2 C1_2 115.3(2) . . ?
O3_2 C2_2 C9_2 108.8(2) . . ?
C1_2 C2_2 C9_2 111.1(2) . . ?
O3_2 C2_2 H2_2 107.09(12) . . ?
C1_2 C2_2 H2_2 107.09(14) . . ?
C9_2 C2_2 H2_2 107.09(13) . . ?
O4_2 C3_2 O3_2 110.0(2) . . ?
O4_2 C3_2 C5_2 114.1(2) . . ?
O3_2 C3_2 C5_2 106.4(2) . . ?
O4_2 C3_2 C4_2 104.9(2) . . ?
O3_2 C3_2 C4_2 108.4(2) . . ?
C5_2 C3_2 C4_2 112.9(2) . . ?
O5_2 C4_2 O2_2 108.7(2) . . ?
O5_2 C4_2 C6_2 114.8(2) . . ?
O2_2 C4_2 C6_2 104.4(2) . . ?
O5_2 C4_2 C3_2 105.7(2) . . ?
O2_2 C4_2 C3_2 108.7(2) . . ?
C6_2 C4_2 C3_2 114.4(2) . . ?
C3_2 C5_2 H5A_2 109.5(2) . . ?
C3_2 C5_2 H5B_2 109.5(2) . . ?
H5A_2 C5_2 H5B_2 109.5 . . ?
C3_2 C5_2 H5C_2 109.5(2) . . ?
H5A_2 C5_2 H5C_2 109.5 . . ?
H5B_2 C5_2 H5C_2 109.5 . . ?
C4_2 C6_2 H6A_2 109.47(15) . . ?
C4_2 C6_2 H6B_2 109.5(2) . . ?
H6A_2 C6_2 H6B_2 109.5 . . ?
C4_2 C6_2 H6C_2 109.47(14) . . ?
H6A_2 C6_2 H6C_2 109.5 . . ?
H6B_2 C6_2 H6C_2 109.5 . . ?
O4_2 C7_2 H7A_2 109.5(2) . . ?
O4_2 C7_2 H7B_2 109.5(2) . . ?
H7A_2 C7_2 H7B_2 109.5 . . ?
O4_2 C7_2 H7C_2 109.5(2) . . ?
H7A_2 C7_2 H7C_2 109.5 . . ?
H7B_2 C7_2 H7C_2 109.5 . . ?
O5_2 C8_2 H8A_2 109.5(2) . . ?
O5_2 C8_2 H8B_2 109.47(15) . . ?
H8A_2 C8_2 H8B_2 109.5 . . ?
O5_2 C8_2 H8C_2 109.5(2) . . ?
H8A_2 C8_2 H8C_2 109.5 . . ?
H8B_2 C8_2 H8C_2 109.5 . . ?
C11_2 C9_2 C10_2 112.9(2) . . ?
C11_2 C9_2 C2_2 113.0(2) . . ?
C10_2 C9_2 C2_2 108.6(2) . . ?
C11_2 C9_2 H9_2 107.36(14) . . ?
C10_2 C9_2 H9_2 107.36(14) . . ?
C2_2 C9_2 H9_2 107.36(13) . . ?
N1_2 C10_2 C9_2 110.3(2) . . ?
N1_2 C10_2 H10A_2 109.60(15) . . ?
C9_2 C10_2 H10A_2 109.60(14) . . ?
N1_2 C10_2 H10B_2 109.60(15) . . ?
C9_2 C10_2 H10B_2 109.60(14) . . ?
H10A_2 C10_2 H10B_2 108.1 . . ?
O6_2 N1_2 O7_2 121.6(3) . . ?
O6_2 N1_2 C10_2 118.6(3) . . ?
O7_2 N1_2 C10_2 119.7(3) . . ?
C16_2 C11_2 C12_2 118.0(3) . . ?
C16_2 C11_2 C9_2 122.1(2) . . ?
C12_2 C11_2 C9_2 119.8(2) . . ?
C13_2 C12_2 C11_2 120.9(3) . . ?
C13_2 C12_2 H12_2 119.6(2) . . ?
C11_2 C12_2 H12_2 119.6(2) . . ?
C12_2 C13_2 C14_2 120.2(3) . . ?
C12_2 C13_2 H13_2 119.9(2) . . ?
C14_2 C13_2 H13_2 119.9(2) . . ?
C15_2 C14_2 C13_2 118.9(3) . . ?
C15_2 C14_2 H14_2 120.6(2) . . ?
C13_2 C14_2 H14_2 120.6(2) . . ?
C14_2 C15_2 C16_2 121.2(3) . . ?
C14_2 C15_2 H15_2 119.4(2) . . ?
C16_2 C15_2 H15_2 119.4(2) . . ?
C15_2 C16_2 C11_2 120.8(3) . . ?
C15_2 C16_2 H16_2 119.6(2) . . ?
C11_2 C16_2 H16_2 119.6(2) . . ?

loop_
_geom_bond_atom_site_label_1
_geom_bond_atom_site_label_2
_geom_bond_distance
_geom_bond_site_symmetry_2
_geom_bond_publ_flag
O1_1 C1_1 1.204(3) . ?
O2_1 C1_1 1.333(3) . ?
O2_1 C4_1 1.475(3) . ?
O3_1 C2_1 1.415(3) . ?
O3_1 C3_1 1.418(3) . ?
O4_1 C3_1 1.396(3) . ?
O4_1 C7_1 1.440(3) . ?
O5_1 C4_1 1.383(3) . ?
O5_1 C8_1 1.433(3) . ?
C1_1 C2_1 1.523(3) . ?
C2_1 C9_1 1.527(3) . ?
C2_1 H2_1 1.00 . ?
C3_1 C5_1 1.514(3) . ?
C3_1 C4_1 1.543(3) . ?
C4_1 C6_1 1.511(4) . ?
C5_1 H5A_1 0.98 . ?
C5_1 H5B_1 0.98 . ?
C5_1 H5C_1 0.98 . ?
C6_1 H6A_1 0.98 . ?
C6_1 H6B_1 0.98 . ?
C6_1 H6C_1 0.98 . ?
C7_1 H7A_1 0.98 . ?
C7_1 H7B_1 0.98 . ?
C7_1 H7C_1 0.98 . ?
C8_1 H8A_1 0.98 . ?
C8_1 H8B_1 0.98 . ?
C8_1 H8C_1 0.98 . ?
C9_1 C11_1 1.516(3) . ?
C9_1 C10_1 1.529(3) . ?
C9_1 H9_1 1.00 . ?
C10_1 N1_1 1.488(3) . ?
C10_1 H10A_1 0.99 . ?
C10_1 H10B_1 0.99 . ?
N1_1 O6_1 1.211(3) . ?
N1_1 O7_1 1.220(3) . ?
C11_1 C16_1 1.385(3) . ?
C11_1 C12_1 1.391(3) . ?
C12_1 C13_1 1.370(4) . ?
C12_1 H12_1 0.95 . ?
C13_1 C14_1 1.378(4) . ?
C13_1 H13_1 0.95 . ?
C14_1 C15_1 1.373(4) . ?
C14_1 H14_1 0.95 . ?
C15_1 C16_1 1.379(4) . ?
C15_1 H15_1 0.95 . ?
C16_1 H16_1 0.95 . ?
O1_2 C1_2 1.206(3) . ?
O2_2 C1_2 1.333(3) . ?
O2_2 C4_2 1.471(3) . ?
O3_2 C2_2 1.415(3) . ?
O3_2 C3_2 1.420(3) . ?
O4_2 C3_2 1.407(3) . ?
O4_2 C7_2 1.433(3) . ?
O5_2 C4_2 1.390(3) . ?
O5_2 C8_2 1.436(3) . ?
C1_2 C2_2 1.513(3) . ?
C2_2 C9_2 1.529(4) . ?
C2_2 H2_2 1.00 . ?
C3_2 C5_2 1.513(4) . ?
C3_2 C4_2 1.534(3) . ?
C4_2 C6_2 1.507(4) . ?
C5_2 H5A_2 0.98 . ?
C5_2 H5B_2 0.98 . ?
C5_2 H5C_2 0.98 . ?
C6_2 H6A_2 0.98 . ?
C6_2 H6B_2 0.98 . ?
C6_2 H6C_2 0.98 . ?
C7_2 H7A_2 0.98 . ?
C7_2 H7B_2 0.98 . ?
C7_2 H7C_2 0.98 . ?
C8_2 H8A_2 0.98 . ?
C8_2 H8B_2 0.98 . ?
C8_2 H8C_2 0.98 . ?
C9_2 C11_2 1.512(4) . ?
C9_2 C10_2 1.526(3) . ?
C9_2 H9_2 1.00 . ?
C10_2 N1_2 1.490(4) . ?
C10_2 H10A_2 0.99 . ?
C10_2 H10B_2 0.99 . ?
N1_2 O6_2 1.169(3) . ?
N1_2 O7_2 1.184(3) . ?
C11_2 C16_2 1.384(4) . ?
C11_2 C12_2 1.385(4) . ?
C12_2 C13_2 1.382(5) . ?
C12_2 H12_2 0.95 . ?
C13_2 C14_2 1.382(5) . ?
C13_2 H13_2 0.95 . ?
C14_2 C15_2 1.366(5) . ?
C14_2 H14_2 0.95 . ?
C15_2 C16_2 1.373(4) . ?
C15_2 H15_2 0.95 . ?
C16_2 H16_2 0.95 . ?

loop_
_geom_torsion_atom_site_label_1
_geom_torsion_atom_site_label_2
_geom_torsion_atom_site_label_3
_geom_torsion_atom_site_label_4
_geom_torsion
_geom_torsion_site_symmetry_1
_geom_torsion_site_symmetry_2
_geom_torsion_site_symmetry_3
_geom_torsion_site_symmetry_4
_geom_torsion_publ_flag
C4_1 O2_1 C1_1 O1_1 176.1(2) . . . . ?
C4_1 O2_1 C1_1 C2_1 -9.2(3) . . . . ?
C3_1 O3_1 C2_1 C1_1 -39.3(3) . . . . ?
C3_1 O3_1 C2_1 C9_1 -165.4(2) . . . . ?
O1_1 C1_1 C2_1 O3_1 -174.3(2) . . . . ?
O2_1 C1_1 C2_1 O3_1 11.1(3) . . . . ?
O1_1 C1_1 C2_1 C9_1 -49.8(3) . . . . ?
O2_1 C1_1 C2_1 C9_1 135.6(2) . . . . ?
C7_1 O4_1 C3_1 O3_1 -67.2(3) . . . . ?
C7_1 O4_1 C3_1 C5_1 52.1(3) . . . . ?
C7_1 O4_1 C3_1 C4_1 176.0(2) . . . . ?
C2_1 O3_1 C3_1 O4_1 -51.5(2) . . . . ?
C2_1 O3_1 C3_1 C5_1 -176.1(2) . . . . ?
C2_1 O3_1 C3_1 C4_1 62.9(2) . . . . ?
C8_1 O5_1 C4_1 O2_1 -62.9(3) . . . . ?
C8_1 O5_1 C4_1 C6_1 54.0(3) . . . . ?
C8_1 O5_1 C4_1 C3_1 -179.4(3) . . . . ?
C1_1 O2_1 C4_1 O5_1 -82.7(3) . . . . ?
C1_1 O2_1 C4_1 C6_1 153.8(2) . . . . ?
C1_1 O2_1 C4_1 C3_1 31.6(3) . . . . ?
O4_1 C3_1 C4_1 O5_1 176.6(2) . . . . ?
O3_1 C3_1 C4_1 O5_1 58.4(2) . . . . ?
C5_1 C3_1 C4_1 O5_1 -58.2(3) . . . . ?
O4_1 C3_1 C4_1 O2_1 61.1(2) . . . . ?
O3_1 C3_1 C4_1 O2_1 -57.1(3) . . . . ?
C5_1 C3_1 C4_1 O2_1 -173.7(2) . . . . ?
O4_1 C3_1 C4_1 C6_1 -55.8(3) . . . . ?
O3_1 C3_1 C4_1 C6_1 -174.0(2) . . . . ?
C5_1 C3_1 C4_1 C6_1 69.4(3) . . . . ?
O3_1 C2_1 C9_1 C11_1 56.6(2) . . . . ?
C1_1 C2_1 C9_1 C11_1 -71.3(3) . . . . ?
O3_1 C2_1 C9_1 C10_1 -69.4(2) . . . . ?
C1_1 C2_1 C9_1 C10_1 162.6(2) . . . . ?
C11_1 C9_1 C10_1 N1_1 62.2(3) . . . . ?
C2_1 C9_1 C10_1 N1_1 -171.1(2) . . . . ?
C9_1 C10_1 N1_1 O6_1 -116.1(3) . . . . ?
C9_1 C10_1 N1_1 O7_1 64.1(3) . . . . ?
C2_1 C9_1 C11_1 C16_1 101.3(3) . . . . ?
C10_1 C9_1 C11_1 C16_1 -135.4(2) . . . . ?
C2_1 C9_1 C11_1 C12_1 -81.1(3) . . . . ?
C10_1 C9_1 C11_1 C12_1 42.2(3) . . . . ?
C16_1 C11_1 C12_1 C13_1 0.8(4) . . . . ?
C9_1 C11_1 C12_1 C13_1 -176.8(2) . . . . ?
C11_1 C12_1 C13_1 C14_1 -1.1(4) . . . . ?
C12_1 C13_1 C14_1 C15_1 0.0(4) . . . . ?
C13_1 C14_1 C15_1 C16_1 1.5(4) . . . . ?
C14_1 C15_1 C16_1 C11_1 -1.8(4) . . . . ?
C12_1 C11_1 C16_1 C15_1 0.7(4) . . . . ?
C9_1 C11_1 C16_1 C15_1 178.3(2) . . . . ?
C4_2 O2_2 C1_2 O1_2 -179.4(2) . . . . ?
C4_2 O2_2 C1_2 C2_2 -2.0(4) . . . . ?
C3_2 O3_2 C2_2 C1_2 -34.1(3) . . . . ?
C3_2 O3_2 C2_2 C9_2 -159.7(2) . . . . ?
O1_2 C1_2 C2_2 O3_2 179.7(2) . . . . ?
O2_2 C1_2 C2_2 O3_2 2.4(4) . . . . ?
O1_2 C1_2 C2_2 C9_2 -55.9(3) . . . . ?
O2_2 C1_2 C2_2 C9_2 126.7(3) . . . . ?
C7_2 O4_2 C3_2 O3_2 -63.5(3) . . . . ?
C7_2 O4_2 C3_2 C5_2 56.0(3) . . . . ?
C7_2 O4_2 C3_2 C4_2 -179.9(2) . . . . ?
C2_2 O3_2 C3_2 O4_2 -51.5(3) . . . . ?
C2_2 O3_2 C3_2 C5_2 -175.5(2) . . . . ?
C2_2 O3_2 C3_2 C4_2 62.8(3) . . . . ?
C8_2 O5_2 C4_2 O2_2 -52.8(3) . . . . ?
C8_2 O5_2 C4_2 C6_2 63.7(3) . . . . ?
C8_2 O5_2 C4_2 C3_2 -169.3(2) . . . . ?
C1_2 O2_2 C4_2 O5_2 -85.0(3) . . . . ?
C1_2 O2_2 C4_2 C6_2 152.0(2) . . . . ?
C1_2 O2_2 C4_2 C3_2 29.6(3) . . . . ?
O4_2 C3_2 C4_2 O5_2 175.1(2) . . . . ?
O3_2 C3_2 C4_2 O5_2 57.6(2) . . . . ?
C5_2 C3_2 C4_2 O5_2 -60.0(3) . . . . ?
O4_2 C3_2 C4_2 O2_2 58.6(3) . . . . ?
O3_2 C3_2 C4_2 O2_2 -58.9(3) . . . . ?
C5_2 C3_2 C4_2 O2_2 -176.6(2) . . . . ?
O4_2 C3_2 C4_2 C6_2 -57.6(3) . . . . ?
O3_2 C3_2 C4_2 C6_2 -175.1(2) . . . . ?
C5_2 C3_2 C4_2 C6_2 67.3(3) . . . . ?
O3_2 C2_2 C9_2 C11_2 61.8(2) . . . . ?
C1_2 C2_2 C9_2 C11_2 -66.1(3) . . . . ?
O3_2 C2_2 C9_2 C10_2 -64.2(2) . . . . ?
C1_2 C2_2 C9_2 C10_2 167.8(2) . . . . ?
C11_2 C9_2 C10_2 N1_2 62.5(3) . . . . ?
C2_2 C9_2 C10_2 N1_2 -171.4(2) . . . . ?
C9_2 C10_2 N1_2 O6_2 53.8(4) . . . . ?
C9_2 C10_2 N1_2 O7_2 -130.5(3) . . . . ?
C10_2 C9_2 C11_2 C16_2 44.0(3) . . . . ?
C2_2 C9_2 C11_2 C16_2 -79.7(3) . . . . ?
C10_2 C9_2 C11_2 C12_2 -137.2(3) . . . . ?
C2_2 C9_2 C11_2 C12_2 99.1(3) . . . . ?
C16_2 C11_2 C12_2 C13_2 -0.4(4) . . . . ?
C9_2 C11_2 C12_2 C13_2 -179.2(3) . . . . ?
C11_2 C12_2 C13_2 C14_2 -1.3(5) . . . . ?
C12_2 C13_2 C14_2 C15_2 1.7(5) . . . . ?
C13_2 C14_2 C15_2 C16_2 -0.4(5) . . . . ?
C14_2 C15_2 C16_2 C11_2 -1.3(5) . . . . ?
C12_2 C11_2 C16_2 C15_2 1.7(4) . . . . ?
C9_2 C11_2 C16_2 C15_2 -179.5(3) . . . . ?
